data_4326277
loop_
_publ_author_name
'Qiang Gao'
'Xiqu Wang'
'Allan J. Jacobson'

_publ_section_title
;
 Homochiral Frameworks Formed by Reactions of Lanthanide Ions with a
 Chiral Antimony Tartrate Secondary Building Unit
;
_journal_name_full 'Inorganic Chemistry'
_journal_page_first 9073
_journal_page_last 9082
_journal_paper_doi 10.1021/ic201274c
_journal_volume 50
_journal_year 2011
_chemical_absolute_configuration rm
_chemical_formula_sum 'C12 H22 La O26 Sb3'
_chemical_formula_weight 1086.46
_chemical_name_systematic
; 
 ? 
;
_space_group_IT_number 5
_symmetry_cell_setting monoclinic
_symmetry_space_group_name_Hall 'C 2y'
_symmetry_space_group_name_H-M 'C 1 2 1'
_atom_sites_solution_hydrogens geom
_atom_sites_solution_primary direct
_atom_sites_solution_secondary difmap
_audit_creation_method SHELXL-97
_cell_angle_alpha 90.00
_cell_angle_beta 105.6590(10)
_cell_angle_gamma 90.00
_cell_formula_units_Z 4
_cell_length_a 22.7141(10)
_cell_length_b 8.5147(4)
_cell_length_c 14.0115(6)
_cell_measurement_reflns_used 5894
_cell_measurement_temperature 296(2)
_cell_measurement_theta_max 28.34
_cell_measurement_theta_min 2.56
_cell_volume 2609.3(2)
_computing_cell_refinement Bruker-ApexII
_computing_data_collection Bruker-ApexII
_computing_data_reduction Bruker-ApexII
_computing_structure_refinement 'SHELXL-97 (Sheldrick, 1997)'
_computing_structure_solution 'SHELXS-97 (Sheldrick, 1990)'
_diffrn_ambient_temperature 296(2)
_diffrn_measured_fraction_theta_full 0.998
_diffrn_measured_fraction_theta_max 0.927
_diffrn_radiation_monochromator graphite
_diffrn_radiation_source 'fine-focus sealed tube'
_diffrn_radiation_type MoK\a
_diffrn_radiation_wavelength 0.71073
_diffrn_reflns_av_R_equivalents 0.0297
_diffrn_reflns_av_sigmaI/netI 0.0375
_diffrn_reflns_limit_h_max 30
_diffrn_reflns_limit_h_min -29
_diffrn_reflns_limit_k_max 11
_diffrn_reflns_limit_k_min -11
_diffrn_reflns_limit_l_max 18
_diffrn_reflns_limit_l_min -13
_diffrn_reflns_number 8125
_diffrn_reflns_theta_full 27.00
_diffrn_reflns_theta_max 28.52
_diffrn_reflns_theta_min 2.57
_exptl_absorpt_coefficient_mu 4.792
_exptl_absorpt_correction_T_max 0.4038
_exptl_absorpt_correction_T_min 0.2502
_exptl_absorpt_correction_type multi-scan
_exptl_absorpt_process_details 'Blessing, 1995'
_exptl_crystal_colour colorless
_exptl_crystal_density_diffrn 2.766
_exptl_crystal_description plate
_exptl_crystal_F_000 2048
_exptl_crystal_size_max 0.18
_exptl_crystal_size_mid 0.10
_exptl_crystal_size_min 0.06
_refine_diff_density_max 2.221
_refine_diff_density_min -2.602
_refine_diff_density_rms 0.153
_refine_ls_abs_structure_details 'Flack H D (1983), Acta Cryst. A39, 876-881'
_refine_ls_abs_structure_Flack -0.01(2)
_refine_ls_extinction_method none
_refine_ls_goodness_of_fit_ref 1.010
_refine_ls_hydrogen_treatment constrain
_refine_ls_matrix_type full
_refine_ls_number_parameters 379
_refine_ls_number_reflns 5406
_refine_ls_number_restraints 1
_refine_ls_restrained_S_all 1.010
_refine_ls_R_factor_all 0.0337
_refine_ls_R_factor_gt 0.0325
_refine_ls_shift/su_max 0.001
_refine_ls_shift/su_mean 0.000
_refine_ls_structure_factor_coef Fsqd
_refine_ls_weighting_details 'calc w=1/[\s^2^(Fo^2^)+(0.0520P)^2^+4.8719P] where P=(Fo^2^+2Fc^2^)/3'
_refine_ls_weighting_scheme calc
_refine_ls_wR_factor_gt 0.0805
_refine_ls_wR_factor_ref 0.0815
_reflns_number_gt 5204
_reflns_number_total 5406
_reflns_threshold_expression >2sigma(I)
_cod_data_source_file ic201274c_si_005.cif
_cod_data_source_block 2DII-La
_cod_database_code 4326277

loop_
_symmetry_equiv_pos_as_xyz
'x, y, z'
'-x, y, -z'
'x+1/2, y+1/2, z'
'-x+1/2, y+1/2, -z'

loop_
_atom_site_label
_atom_site_type_symbol
_atom_site_fract_x
_atom_site_fract_y
_atom_site_fract_z
_atom_site_U_iso_or_equiv
_atom_site_adp_type
_atom_site_occupancy
_atom_site_symmetry_multiplicity
_atom_site_calc_flag
_atom_site_refinement_flags
La1 La 0.128141(15) 0.52789(4) 0.27841(3) 0.02021(9) Uani 1 1 d .
Sb1 Sb 0.40523(2) 0.75256(6) 0.40191(3) 0.02922(12) Uani 1 1 d .
Sb2 Sb 0.31198(3) 1.13014(10) 0.12211(5) 0.0588(2) Uani 1 1 d .
Sb3 Sb -0.075092(19) -0.00307(5) 0.10732(3) 0.02322(10) Uani 1 1 d .
O1 O 0.2167(3) 0.7169(9) 0.2964(4) 0.0495(17) Uani 1 1 d .
O2 O 0.3096(2) 0.7589(8) 0.3979(4) 0.0396(13) Uani 1 1 d .
O3 O 0.3673(2) 0.7177(7) 0.2606(4) 0.0329(12) Uani 1 1 d .
O4 O 0.2724(2) 0.9614(7) 0.1811(4) 0.0409(14) Uani 1 1 d .
O5 O 0.3119(3) 0.6663(14) 0.0285(5) 0.077(3) Uani 1 1 d .
O6 O 0.3331(3) 0.9256(13) 0.0473(5) 0.072(3) Uani 1 1 d .
O7 O 0.3094(3) 1.2613(8) 0.2560(7) 0.066(2) Uani 1 1 d .
O8 O 0.3969(2) 1.1114(9) 0.2048(4) 0.0436(15) Uani 1 1 d .
O9 O 0.3692(5) 1.3693(11) 0.3897(8) 0.088(3) Uani 1 1 d .
O10 O 0.5364(2) 1.0596(7) 0.3459(4) 0.0373(13) Uani 1 1 d .
O11 O 0.3948(2) 0.9841(6) 0.4020(3) 0.0267(10) Uani 1 1 d .
O12 O 0.4855(2) 0.8387(6) 0.3597(4) 0.0321(11) Uani 1 1 d .
O13 O 0.0427(3) 0.3749(7) 0.1722(4) 0.0402(14) Uani 1 1 d .
O14 O 0.0013(2) 0.1412(6) 0.1880(4) 0.0304(11) Uani 1 1 d .
O15 O -0.0634(2) 0.1339(6) 0.0009(3) 0.0253(10) Uani 1 1 d .
O16 O -0.0089(2) -0.1557(6) 0.1029(4) 0.0254(10) Uani 1 1 d .
O17 O -0.1195(2) -0.1506(6) -0.0171(4) 0.0314(11) Uani 1 1 d .
O18 O -0.1058(2) -0.3574(7) -0.1041(4) 0.0348(12) Uani 1 1 d .
O19W O 0.1130(3) 0.2574(8) 0.3605(5) 0.0533(16) Uani 1 1 d .
O20W O 0.1743(3) 0.3691(9) 0.1627(4) 0.0521(17) Uani 1 1 d .
O21W O 0.2290(3) 0.3894(11) 0.3650(5) 0.065(2) Uani 1 1 d .
O22W O 0.1639(3) 0.5916(8) 0.4622(4) 0.0430(14) Uani 1 1 d .
O23W O 0.0890(3) 0.8177(7) 0.2696(5) 0.0422(14) Uani 1 1 d .
O24W O 0.1549(3) 0.0546(9) 0.1983(6) 0.063(2) Uani 1 1 d .
O25W O 0.2956(7) 0.4842(19) 0.5480(11) 0.147(5) Uani 1 1 d .
O26W O 0.4625(8) 1.4336(18) 0.5722(10) 0.156(6) Uani 1 1 d .
C1 C 0.2725(3) 0.7260(10) 0.3135(6) 0.0344(17) Uani 1 1 d .
C2 C 0.3029(3) 0.6956(9) 0.2302(6) 0.0305(15) Uani 1 1 d .
H2 H 0.2943 0.5872 0.2072 0.037 Uiso 1 1 calc R
C3 C 0.2727(3) 0.8076(11) 0.1443(6) 0.0377(19) Uani 1 1 d .
H3 H 0.2305 0.7737 0.1143 0.045 Uiso 1 1 calc R
C4 C 0.3094(3) 0.7923(16) 0.0682(6) 0.055(3) Uani 1 1 d .
C5 C 0.3606(4) 1.2830(11) 0.3161(9) 0.052(3) Uani 1 1 d .
C6 C 0.4131(4) 1.1909(10) 0.2931(6) 0.0368(18) Uani 1 1 d .
H6 H 0.4448 1.2668 0.2893 0.044 Uiso 1 1 calc R
C7 C 0.4403(3) 1.0832(8) 0.3818(5) 0.0228(13) Uani 1 1 d .
H7 H 0.4577 1.1484 0.4402 0.027 Uiso 1 1 calc R
C8 C 0.4915(3) 0.9851(9) 0.3595(5) 0.0260(14) Uani 1 1 d .
C9 C 0.0096(3) 0.2615(8) 0.1391(5) 0.0248(13) Uani 1 1 d .
C10 C -0.0244(3) 0.2622(8) 0.0294(4) 0.0212(12) Uani 1 1 d .
H10 H -0.0484 0.3590 0.0144 0.025 Uiso 1 1 calc R
C11 C -0.0867(3) -0.2623(8) -0.0362(5) 0.0247(13) Uani 1 1 d .
C12 C -0.0227(3) -0.2767(7) 0.0320(5) 0.0244(13) Uani 1 1 d .
H12 H -0.0194 -0.3775 0.0668 0.029 Uiso 1 1 calc R

loop_
_atom_site_aniso_label
_atom_site_aniso_U_11
_atom_site_aniso_U_22
_atom_site_aniso_U_33
_atom_site_aniso_U_23
_atom_site_aniso_U_13
_atom_site_aniso_U_12
La1 0.01705(15) 0.02369(18) 0.02085(16) -0.00100(14) 0.00678(12) -0.00191(13)
Sb1 0.0269(2) 0.0316(2) 0.0260(2) 0.00413(19) 0.00186(17) -0.00483(18)
Sb2 0.0224(3) 0.0885(5) 0.0603(4) 0.0498(4) 0.0022(2) -0.0055(3)
Sb3 0.0229(2) 0.0225(2) 0.0272(2) -0.00410(17) 0.01168(16) -0.00291(15)
O1 0.030(3) 0.078(5) 0.041(3) 0.006(3) 0.011(2) -0.023(3)
O2 0.032(3) 0.060(4) 0.027(3) -0.005(3) 0.007(2) -0.017(3)
O3 0.022(2) 0.048(3) 0.027(3) -0.008(2) 0.0034(19) -0.002(2)
O4 0.033(3) 0.048(3) 0.051(3) 0.016(3) 0.027(3) 0.007(2)
O5 0.030(3) 0.154(9) 0.044(4) -0.037(5) 0.008(3) 0.003(4)
O6 0.040(4) 0.147(8) 0.032(3) 0.005(4) 0.017(3) -0.015(4)
O7 0.034(4) 0.042(4) 0.124(7) 0.023(4) 0.027(4) 0.013(3)
O8 0.019(2) 0.080(5) 0.031(3) 0.010(3) 0.004(2) 0.005(3)
O9 0.105(7) 0.055(5) 0.131(8) 0.017(5) 0.081(7) 0.038(5)
O10 0.019(2) 0.047(3) 0.049(3) -0.006(3) 0.016(2) -0.004(2)
O11 0.024(2) 0.033(3) 0.028(2) 0.003(2) 0.0157(19) -0.0004(19)
O12 0.027(3) 0.028(2) 0.041(3) -0.006(2) 0.008(2) 0.000(2)
O13 0.043(3) 0.041(3) 0.036(3) -0.015(3) 0.011(2) -0.023(3)
O14 0.041(3) 0.029(3) 0.021(2) -0.003(2) 0.007(2) -0.007(2)
O15 0.025(2) 0.026(2) 0.025(2) 0.000(2) 0.0062(19) -0.0053(19)
O16 0.022(2) 0.025(2) 0.028(2) -0.005(2) 0.0043(19) 0.0017(18)
O17 0.022(2) 0.027(2) 0.044(3) -0.009(2) 0.007(2) -0.0015(19)
O18 0.035(3) 0.035(3) 0.034(3) -0.011(2) 0.008(2) -0.007(2)
O19W 0.047(4) 0.039(3) 0.071(4) 0.020(3) 0.011(3) -0.001(3)
O20W 0.056(4) 0.075(5) 0.031(3) 0.006(3) 0.020(3) 0.032(3)
O21W 0.040(4) 0.112(7) 0.046(4) 0.017(4) 0.015(3) 0.035(4)
O22W 0.037(3) 0.063(4) 0.033(3) -0.003(3) 0.014(2) -0.008(3)
O23W 0.042(3) 0.032(3) 0.054(4) -0.004(3) 0.013(3) 0.006(2)
O24W 0.063(4) 0.050(4) 0.088(5) 0.002(4) 0.041(4) 0.004(3)
O25W 0.170(13) 0.128(11) 0.151(12) 0.074(10) 0.059(10) -0.003(10)
O26W 0.246(18) 0.118(11) 0.126(11) 0.068(9) 0.088(11) 0.036(11)
C1 0.035(4) 0.039(4) 0.030(4) 0.002(3) 0.010(3) -0.018(3)
C2 0.021(3) 0.035(4) 0.032(4) -0.005(3) 0.001(3) -0.004(3)
C3 0.025(4) 0.060(5) 0.032(4) 0.004(4) 0.014(3) 0.005(3)
C4 0.016(3) 0.126(10) 0.025(4) -0.013(5) 0.006(3) -0.003(5)
C5 0.042(5) 0.038(5) 0.088(7) 0.022(5) 0.035(5) 0.018(4)
C6 0.031(4) 0.038(4) 0.047(5) 0.016(4) 0.020(4) 0.006(3)
C7 0.024(3) 0.024(3) 0.023(3) -0.008(2) 0.010(3) -0.005(2)
C8 0.021(3) 0.032(3) 0.026(3) -0.010(3) 0.006(2) -0.004(3)
C9 0.023(3) 0.027(3) 0.027(3) -0.010(3) 0.011(3) -0.005(3)
C10 0.018(3) 0.026(3) 0.018(3) -0.003(3) 0.002(2) 0.001(3)
C11 0.024(3) 0.020(3) 0.033(3) 0.000(3) 0.014(3) -0.007(3)
C12 0.030(4) 0.015(3) 0.030(4) 0.000(3) 0.012(3) -0.001(2)

loop_
_atom_type_symbol
_atom_type_description
_atom_type_scat_dispersion_real
_atom_type_scat_dispersion_imag
_atom_type_scat_source
C C 0.0033 0.0016 'International Tables Vol C Tables 4.2.6.8 and 6.1.1.4'
H H 0.0000 0.0000 'International Tables Vol C Tables 4.2.6.8 and 6.1.1.4'
O O 0.0106 0.0060 'International Tables Vol C Tables 4.2.6.8 and 6.1.1.4'
Sb Sb -0.5866 1.5461 'International Tables Vol C Tables 4.2.6.8 and 6.1.1.4'
La La -0.2871 2.4523 'International Tables Vol C Tables 4.2.6.8 and 6.1.1.4'

loop_
_geom_angle_atom_site_label_1
_geom_angle_atom_site_label_2
_geom_angle_atom_site_label_3
_geom_angle
_geom_angle_site_symmetry_1
_geom_angle_site_symmetry_3
O13 La1 O10 71.85(19) . 3_445
O13 La1 O1 150.09(18) . .
O10 La1 O1 127.5(2) 3_445 .
O13 La1 O22W 134.94(18) . .
O10 La1 O22W 70.61(18) 3_445 .
O1 La1 O22W 74.67(18) . .
O13 La1 O20W 74.2(2) . .
O10 La1 O20W 145.0(2) 3_445 .
O1 La1 O20W 87.0(2) . .
O22W La1 O20W 133.3(2) . .
O13 La1 O18 72.84(19) . 2_565
O10 La1 O18 110.30(18) 3_445 2_565
O1 La1 O18 78.42(19) . 2_565
O22W La1 O18 144.6(2) . 2_565
O20W La1 O18 66.60(19) . 2_565
O13 La1 O21W 119.8(3) . .
O10 La1 O21W 126.4(2) 3_445 .
O1 La1 O21W 70.2(3) . .
O22W La1 O21W 67.6(2) . .
O20W La1 O21W 65.7(2) . .
O18 La1 O21W 123.27(19) 2_565 .
O13 La1 O23W 105.5(2) . .
O10 La1 O23W 67.19(19) 3_445 .
O1 La1 O23W 69.9(2) . .
O22W La1 O23W 81.8(2) . .
O20W La1 O23W 131.7(2) . .
O18 La1 O23W 67.43(18) 2_565 .
O21W La1 O23W 134.7(3) . .
O13 La1 O19W 68.2(2) . .
O10 La1 O19W 73.2(2) 3_445 .
O1 La1 O19W 134.8(2) . .
O22W La1 O19W 77.8(2) . .
O20W La1 O19W 86.5(2) . .
O18 La1 O19W 137.4(2) 2_565 .
O21W La1 O19W 66.3(2) . .
O23W La1 O19W 139.6(2) . .
O3 Sb1 O11 97.5(2) . .
O3 Sb1 O2 79.2(2) . .
O11 Sb1 O2 81.7(2) . .
O3 Sb1 O12 87.1(2) . .
O11 Sb1 O12 77.04(18) . .
O2 Sb1 O12 152.9(2) . .
O8 Sb2 O4 100.3(3) . .
O8 Sb2 O6 84.8(3) . .
O4 Sb2 O6 78.7(3) . .
O8 Sb2 O7 77.7(3) . .
O4 Sb2 O7 83.9(3) . .
O6 Sb2 O7 152.6(3) . .
O15 Sb3 O16 96.1(2) . .
O15 Sb3 O17 82.1(2) . .
O16 Sb3 O17 77.84(19) . .
O15 Sb3 O14 78.88(19) . .
O16 Sb3 O14 83.20(19) . .
O17 Sb3 O14 151.44(18) . .
C1 O1 La1 144.1(6) . .
C1 O2 Sb1 115.0(5) . .
C2 O3 Sb1 117.4(4) . .
C3 O4 Sb2 118.2(4) . .
C4 O6 Sb2 115.3(5) . .
C5 O7 Sb2 114.6(6) . .
C6 O8 Sb2 118.2(5) . .
C8 O10 La1 142.0(5) . 3
C7 O11 Sb1 119.8(4) . .
C8 O12 Sb1 115.6(4) . .
C9 O13 La1 159.6(6) . .
C9 O14 Sb3 112.8(4) . .
C10 O15 Sb3 116.9(4) . .
C12 O16 Sb3 118.1(4) . .
C11 O17 Sb3 115.3(4) . .
C11 O18 La1 157.8(5) . 2_545
O1 C1 O2 125.4(7) . .
O1 C1 C2 119.7(7) . .
O2 C1 C2 114.9(6) . .
O3 C2 C1 112.9(6) . .
O3 C2 C3 110.9(6) . .
C1 C2 C3 107.1(6) . .
O3 C2 H2 108.6 . .
C1 C2 H2 108.6 . .
C3 C2 H2 108.6 . .
O4 C3 C4 113.1(8) . .
O4 C3 C2 109.6(6) . .
C4 C3 C2 106.3(7) . .
O4 C3 H3 109.3 . .
C4 C3 H3 109.3 . .
C2 C3 H3 109.3 . .
O5 C4 O6 125.7(8) . .
O5 C4 C3 119.8(10) . .
O6 C4 C3 114.4(10) . .
O9 C5 O7 123.9(9) . .
O9 C5 C6 121.4(10) . .
O7 C5 C6 114.7(10) . .
O8 C6 C7 112.8(7) . .
O8 C6 C5 114.0(8) . .
C7 C6 C5 107.6(6) . .
O8 C6 H6 107.4 . .
C7 C6 H6 107.4 . .
C5 C6 H6 107.4 . .
O11 C7 C8 110.5(5) . .
O11 C7 C6 111.2(6) . .
C8 C7 C6 108.8(5) . .
O11 C7 H7 108.8 . .
C8 C7 H7 108.8 . .
C6 C7 H7 108.8 . .
O12 C8 O10 126.5(7) . .
O12 C8 C7 116.9(6) . .
O10 C8 C7 116.6(6) . .
O13 C9 O14 126.2(7) . .
O13 C9 C10 117.9(6) . .
O14 C9 C10 116.0(6) . .
O15 C10 C9 113.3(5) . .
O15 C10 C10 109.7(4) . 2
C9 C10 C10 107.3(6) . 2
O15 C10 H10 108.8 . .
C9 C10 H10 108.8 . .
C10 C10 H10 108.8 2 .
O18 C11 O17 123.0(7) . .
O18 C11 C12 120.7(6) . .
O17 C11 C12 116.3(6) . .
O16 C12 C11 112.3(5) . .
O16 C12 C12 110.8(5) . 2
C11 C12 C12 108.3(7) . 2
O16 C12 H12 108.5 . .
C11 C12 H12 108.5 . .
C12 C12 H12 108.5 2 .

loop_
_geom_bond_atom_site_label_1
_geom_bond_atom_site_label_2
_geom_bond_distance
_geom_bond_site_symmetry_2
La1 O13 2.474(5) .
La1 O10 2.524(5) 3_445
La1 O1 2.535(6) .
La1 O22W 2.542(6) .
La1 O20W 2.544(6) .
La1 O18 2.551(5) 2_565
La1 O21W 2.571(6) .
La1 O23W 2.615(6) .
La1 O19W 2.638(6) .
Sb1 O3 1.957(5) .
Sb1 O11 1.986(5) .
Sb1 O2 2.158(5) .
Sb1 O12 2.189(5) .
Sb2 O8 1.971(5) .
Sb2 O4 1.990(5) .
Sb2 O6 2.153(10) .
Sb2 O7 2.197(9) .
Sb3 O15 1.967(5) .
Sb3 O16 2.000(5) .
Sb3 O17 2.165(5) .
Sb3 O14 2.177(5) .
O1 C1 1.228(9) .
O2 C1 1.284(9) .
O3 C2 1.421(8) .
O4 C3 1.407(11) .
O5 C4 1.217(15) .
O6 C4 1.323(15) .
O7 C5 1.251(13) .
O8 C6 1.372(11) .
O9 C5 1.239(15) .
O10 C8 1.259(8) .
O10 La1 2.524(5) 3
O11 C7 1.420(8) .
O12 C8 1.254(9) .
O13 C9 1.235(9) .
O14 C9 1.274(9) .
O15 C10 1.396(8) .
O16 C12 1.407(8) .
O17 C11 1.280(8) .
O18 C11 1.236(8) .
O18 La1 2.551(5) 2_545
C1 C2 1.529(10) .
C2 C3 1.543(11) .
C2 H2 0.9800 .
C3 C4 1.527(10) .
C3 H3 0.9800 .
C5 C6 1.534(11) .
C6 C7 1.533(10) .
C6 H6 0.9800 .
C7 C8 1.532(9) .
C7 H7 0.9800 .
C9 C10 1.522(9) .
C10 C10 1.549(12) 2
C10 H10 0.9800 .
C11 C12 1.514(10) .
C12 C12 1.538(13) 2
C12 H12 0.9800 .
